data_2235965
loop_
_publ_author_name
'Yousuf, Sammer'
'Siddiqui, Hina'
'Farooq, Rabia'
'Choudhary, M. Iqbal'

_publ_section_title
;
 2-[3-(1,3-Benzothiazol-2-yl)-2,2-dimethylpropyl]-2-methyl-2,3-dihydro-1,3-benzothiazole
;
_journal_coeditor_code RZ2780
_journal_issue 8
_journal_name_full 'Acta Crystallographica Section E'
_journal_page_first o2349
_journal_paper_doi 10.1107/S1600536812029297
_journal_volume 68
_journal_year 2012
_chemical_formula_iupac 'C20 H22 N2 S2'
_chemical_formula_moiety 'C20 H22 N2 S2'
_chemical_formula_sum 'C20 H22 N2 S2'
_chemical_formula_weight 354.52
_chemical_name_systematic
;
2-[3-(1,3-Benzothiazol-2-yl)-2,2-dimethylpropyl]-2-methyl-2,3-dihydro-
1,3-benzothiazole
;
_space_group_IT_number 2
_symmetry_cell_setting triclinic
_symmetry_space_group_name_Hall '-P 1'
_symmetry_space_group_name_H-M 'P -1'
_atom_sites_solution_hydrogens geom
_atom_sites_solution_primary direct
_atom_sites_solution_secondary difmap
_audit_creation_method SHELXL-97
_cell_angle_alpha 88.490(2)
_cell_angle_beta 67.006(2)
_cell_angle_gamma 60.764(2)
_cell_formula_units_Z 2
_cell_length_a 9.8472(8)
_cell_length_b 9.9039(8)
_cell_length_c 11.7974(9)
_cell_measurement_reflns_used 2480
_cell_measurement_temperature 273(2)
_cell_measurement_theta_max 25.50
_cell_measurement_theta_min 1.92
_cell_volume 904.64(13)
_computing_cell_refinement 'SAINT (Bruker, 2000)'
_computing_data_collection 'SMART (Bruker, 2000)'
_computing_data_reduction 'SAINT (Bruker, 2000)'
_computing_molecular_graphics 'SHELXTL (Sheldrick, 2008)'
_computing_publication_material
;
SHELXTL (Sheldrick, 2008), PARST (Nardelli, 1995) and PLATON
(Spek, 2009)
;
_computing_structure_refinement 'SHELXL97 (Sheldrick, 2008)'
_computing_structure_solution 'SHELXS97 (Sheldrick, 2008)'
_diffrn_ambient_temperature 273(2)
_diffrn_measured_fraction_theta_full 1.000
_diffrn_measured_fraction_theta_max 1.000
_diffrn_measurement_device_type
;
Bruker SMART APEX CCD area-detector
;
_diffrn_measurement_method '\w scan'
_diffrn_radiation_monochromator graphite
_diffrn_radiation_source 'fine-focus sealed tube'
_diffrn_radiation_type MoK\a
_diffrn_radiation_wavelength 0.71073
_diffrn_reflns_av_R_equivalents 0.0297
_diffrn_reflns_av_sigmaI/netI 0.0326
_diffrn_reflns_limit_h_max 11
_diffrn_reflns_limit_h_min -11
_diffrn_reflns_limit_k_max 11
_diffrn_reflns_limit_k_min -11
_diffrn_reflns_limit_l_max 14
_diffrn_reflns_limit_l_min -14
_diffrn_reflns_number 10184
_diffrn_reflns_theta_full 25.50
_diffrn_reflns_theta_max 25.50
_diffrn_reflns_theta_min 1.92
_exptl_absorpt_coefficient_mu 0.298
_exptl_absorpt_correction_T_max 0.985
_exptl_absorpt_correction_T_min 0.868
_exptl_absorpt_correction_type multi-scan
_exptl_absorpt_process_details '(<i>SADABS</i>; Bruker, 2000)'
_exptl_crystal_colour yellow
_exptl_crystal_density_diffrn 1.301
_exptl_crystal_density_method 'not measured'
_exptl_crystal_description plate
_exptl_crystal_F_000 376
_exptl_crystal_size_max 0.49
_exptl_crystal_size_mid 0.13
_exptl_crystal_size_min 0.05
_refine_diff_density_max 0.386
_refine_diff_density_min -0.155
_refine_ls_extinction_method none
_refine_ls_goodness_of_fit_ref 0.907
_refine_ls_hydrogen_treatment mixed
_refine_ls_matrix_type full
_refine_ls_number_parameters 224
_refine_ls_number_reflns 3354
_refine_ls_number_restraints 2
_refine_ls_restrained_S_all 1.062
_refine_ls_R_factor_all 0.0563
_refine_ls_R_factor_gt 0.0419
_refine_ls_shift/su_max 0.000
_refine_ls_shift/su_mean 0.000
_refine_ls_structure_factor_coef Fsqd
_refine_ls_weighting_details 'calc w=1/[\s^2^(Fo^2^)+(0.0642P)^2^+0.3605P] where P=(Fo^2^+2Fc^2^)/3'
_refine_ls_weighting_scheme calc
_refine_ls_wR_factor_gt 0.1015
_refine_ls_wR_factor_ref 0.1127
_reflns_number_gt 2667
_reflns_number_total 3354
_reflns_threshold_expression I>2sigma(I)
_cod_data_source_file rz2780.cif
_cod_data_source_block I
_cod_original_cell_volume 904.64(12)
_cod_database_code 2235965
_cod_database_fobs_code 2235965

loop_
_symmetry_equiv_pos_as_xyz
'x, y, z'
'-x, -y, -z'

loop_
_atom_site_type_symbol
_atom_site_label
_atom_site_fract_x
_atom_site_fract_y
_atom_site_fract_z
_atom_site_U_iso_or_equiv
_atom_site_adp_type
_atom_site_calc_flag
_atom_site_refinement_flags
_atom_site_occupancy
_atom_site_symmetry_multiplicity
S S1 0.32354(9) 0.83415(8) 0.06044(6) 0.0508(2) Uani d . 1 1
S S2 0.60463(8) 0.61184(7) 0.35113(6) 0.0445(2) Uani d . 1 1
N N1 0.0246(3) 0.9353(3) 0.2519(2) 0.0436(5) Uani d . 1 1
N N2 0.3465(2) 0.8013(2) 0.55742(18) 0.0379(5) Uani d . 1 1
C C1 0.0589(3) 0.8023(3) 0.1830(2) 0.0385(6) Uani d . 1 1
C C2 -0.0418(3) 0.7350(3) 0.2115(2) 0.0501(7) Uani d . 1 1
H H2B -0.1497 0.7839 0.2801 0.060 Uiso calc R 1 1
C C3 0.0203(4) 0.5937(4) 0.1367(3) 0.0580(8) Uani d . 1 1
H H3A -0.0469 0.5479 0.1558 0.070 Uiso calc R 1 1
C C4 0.1790(4) 0.5200(4) 0.0346(3) 0.0558(7) Uani d . 1 1
H H4A 0.2189 0.4245 -0.0138 0.067 Uiso calc R 1 1
C C5 0.2793(3) 0.5872(3) 0.0039(2) 0.0460(6) Uani d . 1 1
H H5A 0.3863 0.5382 -0.0657 0.055 Uiso calc R 1 1
C C6 0.2192(3) 0.7280(3) 0.0774(2) 0.0386(6) Uani d . 1 1
C C7 0.1258(3) 1.0049(3) 0.1824(2) 0.0428(6) Uani d . 1 1
C C8 0.1569(3) 1.0844(3) 0.2717(2) 0.0421(6) Uani d D 1 1
H H8A 0.0463 1.1468 0.3440 0.051 Uiso calc RD 1 1
H H8C 0.1845 1.1590 0.2293 0.051 Uiso calc RD 1 1
C C9 0.2906(3) 0.9950(3) 0.3245(2) 0.0375(6) Uani d . 1 1
C C10 0.2804(3) 0.8512(3) 0.3731(2) 0.0383(6) Uani d . 1 1
H H10A 0.1617 0.8876 0.4310 0.046 Uiso calc R 1 1
H H10B 0.3125 0.7766 0.3024 0.046 Uiso calc R 1 1
C C11 0.3927(3) 0.7671(3) 0.4378(2) 0.0348(5) Uani d . 1 1
C C12 0.4823(3) 0.7044(3) 0.5878(2) 0.0363(5) Uani d . 1 1
C C13 0.4762(3) 0.7113(3) 0.7076(2) 0.0469(6) Uani d . 1 1
H H13A 0.3756 0.7846 0.7761 0.056 Uiso calc R 1 1
C C14 0.6216(4) 0.6076(3) 0.7226(3) 0.0532(7) Uani d . 1 1
H H14A 0.6184 0.6107 0.8024 0.064 Uiso calc R 1 1
C C15 0.7724(4) 0.4990(3) 0.6216(3) 0.0554(7) Uani d . 1 1
H H15A 0.8689 0.4303 0.6345 0.067 Uiso calc R 1 1
C C16 0.7823(3) 0.4906(3) 0.5024(3) 0.0502(7) Uani d . 1 1
H H16A 0.8843 0.4181 0.4344 0.060 Uiso calc R 1 1
C C17 0.6351(3) 0.5939(3) 0.4866(2) 0.0381(6) Uani d . 1 1
C C18 0.0321(4) 1.1296(4) 0.1175(3) 0.0687(9) Uani d . 1 1
H H18A -0.0691 1.2194 0.1799 0.103 Uiso calc R 1 1
H H18B -0.0010 1.0853 0.0691 0.103 Uiso calc R 1 1
H H18C 0.1077 1.1621 0.0628 0.103 Uiso calc R 1 1
C C19 0.2421(4) 1.1127(3) 0.4357(3) 0.0502(7) Uani d . 1 1
H H19A 0.2371 1.2064 0.4081 0.075 Uiso calc R 1 1
H H19B 0.3275 1.0654 0.4676 0.075 Uiso calc R 1 1
H H19C 0.1315 1.1399 0.5009 0.075 Uiso calc R 1 1
C C20 0.4729(3) 0.9444(3) 0.2260(3) 0.0509(7) Uani d . 1 1
H H20A 0.4713 1.0324 0.1890 0.076 Uiso calc R 1 1
H H20B 0.5120 0.8594 0.1617 0.076 Uiso calc R 1 1
H H20C 0.5497 0.9098 0.2656 0.076 Uiso calc R 1 1
H H1N2 -0.074(4) 0.996(3) 0.297(2) 0.041(7) Uiso d . 1 1

loop_
_atom_site_aniso_label
_atom_site_aniso_U_11
_atom_site_aniso_U_22
_atom_site_aniso_U_33
_atom_site_aniso_U_12
_atom_site_aniso_U_13
_atom_site_aniso_U_23
S1 0.0468(4) 0.0560(4) 0.0375(4) -0.0280(3) -0.0046(3) -0.0051(3)
S2 0.0395(4) 0.0391(4) 0.0376(4) -0.0113(3) -0.0126(3) -0.0002(3)
N1 0.0316(12) 0.0483(13) 0.0363(12) -0.0134(10) -0.0105(10) -0.0029(10)
N2 0.0327(10) 0.0388(11) 0.0364(11) -0.0153(9) -0.0139(9) 0.0063(9)
C1 0.0348(13) 0.0469(14) 0.0313(12) -0.0162(11) -0.0185(10) 0.0057(11)
C2 0.0387(14) 0.0693(19) 0.0419(15) -0.0270(14) -0.0184(12) 0.0059(14)
C3 0.0574(18) 0.074(2) 0.0569(18) -0.0425(16) -0.0260(15) 0.0090(16)
C4 0.0627(18) 0.0535(17) 0.0560(18) -0.0304(15) -0.0293(15) 0.0023(14)
C5 0.0430(14) 0.0469(15) 0.0384(14) -0.0177(12) -0.0156(12) 0.0000(12)
C6 0.0358(13) 0.0453(14) 0.0308(12) -0.0165(11) -0.0170(10) 0.0064(11)
C7 0.0432(14) 0.0409(14) 0.0364(13) -0.0159(12) -0.0178(11) 0.0052(11)
C8 0.0445(14) 0.0331(13) 0.0408(14) -0.0154(11) -0.0174(12) 0.0044(11)
C9 0.0398(13) 0.0372(13) 0.0390(13) -0.0204(11) -0.0197(11) 0.0088(10)
C10 0.0369(13) 0.0393(13) 0.0418(14) -0.0210(11) -0.0184(11) 0.0087(11)
C11 0.0326(12) 0.0320(12) 0.0383(13) -0.0172(10) -0.0133(10) 0.0072(10)
C12 0.0349(12) 0.0353(13) 0.0413(13) -0.0195(11) -0.0174(11) 0.0110(10)
C13 0.0477(15) 0.0553(17) 0.0391(14) -0.0284(13) -0.0179(12) 0.0103(12)
C14 0.0640(18) 0.0623(18) 0.0543(17) -0.0386(16) -0.0378(15) 0.0260(15)
C15 0.0553(17) 0.0438(16) 0.078(2) -0.0231(14) -0.0432(17) 0.0252(15)
C16 0.0408(14) 0.0344(14) 0.0639(18) -0.0099(11) -0.0245(13) 0.0071(12)
C17 0.0394(13) 0.0317(12) 0.0418(14) -0.0178(11) -0.0173(11) 0.0071(10)
C18 0.084(2) 0.062(2) 0.068(2) -0.0288(17) -0.0527(19) 0.0217(16)
C19 0.0645(18) 0.0451(15) 0.0504(16) -0.0318(14) -0.0289(14) 0.0102(12)
C20 0.0461(15) 0.0541(17) 0.0544(17) -0.0305(14) -0.0179(13) 0.0146(13)

loop_
_atom_type_symbol
_atom_type_description
_atom_type_scat_dispersion_real
_atom_type_scat_dispersion_imag
_atom_type_scat_source
C C 0.0033 0.0016 'International Tables Vol C Tables 4.2.6.8 and 6.1.1.4'
H H 0.0000 0.0000 'International Tables Vol C Tables 4.2.6.8 and 6.1.1.4'
N N 0.0061 0.0033 'International Tables Vol C Tables 4.2.6.8 and 6.1.1.4'
S S 0.1246 0.1234 'International Tables Vol C Tables 4.2.6.8 and 6.1.1.4'

loop_
_geom_angle_atom_site_label_1
_geom_angle_atom_site_label_2
_geom_angle_atom_site_label_3
_geom_angle
C6 S1 C7 91.74(12)
C17 S2 C11 89.66(11)
C1 N1 C7 114.6(2)
C1 N1 H1N2 115.9(19)
C7 N1 H1N2 115.8(19)
C11 N2 C12 111.0(2)
C2 C1 N1 127.2(2)
C2 C1 C6 119.2(2)
N1 C1 C6 113.5(2)
C1 C2 C3 119.2(2)
C1 C2 H2B 120.4
C3 C2 H2B 120.4
C4 C3 C2 121.3(3)
C4 C3 H3A 119.4
C2 C3 H3A 119.4
C3 C4 C5 120.2(3)
C3 C4 H4A 119.9
C5 C4 H4A 119.9
C4 C5 C6 119.2(2)
C4 C5 H5A 120.4
C6 C5 H5A 120.4
C5 C6 C1 120.9(2)
C5 C6 S1 128.0(2)
C1 C6 S1 111.07(18)
N1 C7 C18 111.0(2)
N1 C7 C8 110.4(2)
C18 C7 C8 108.3(2)
N1 C7 S1 103.03(17)
C18 C7 S1 108.93(19)
C8 C7 S1 115.00(18)
C7 C8 C9 124.5(2)
C7 C8 H8A 106.2
C9 C8 H8A 106.2
C7 C8 H8C 106.2
C9 C8 H8C 106.2
H8A C8 H8C 106.4
C20 C9 C19 108.4(2)
C20 C9 C8 110.9(2)
C19 C9 C8 106.2(2)
C20 C9 C10 111.5(2)
C19 C9 C10 109.0(2)
C8 C9 C10 110.70(19)
C11 C10 C9 114.51(19)
C11 C10 H10A 108.6
C9 C10 H10A 108.6
C11 C10 H10B 108.6
C9 C10 H10B 108.6
H10A C10 H10B 107.6
N2 C11 C10 125.0(2)
N2 C11 S2 115.04(18)
C10 C11 S2 119.97(18)
N2 C12 C13 125.6(2)
N2 C12 C17 115.1(2)
C13 C12 C17 119.4(2)
C14 C13 C12 118.8(3)
C14 C13 H13A 120.6
C12 C13 H13A 120.6
C13 C14 C15 121.3(3)
C13 C14 H14A 119.3
C15 C14 H14A 119.3
C16 C15 C14 121.1(3)
C16 C15 H15A 119.4
C14 C15 H15A 119.4
C15 C16 C17 117.9(3)
C15 C16 H16A 121.0
C17 C16 H16A 121.0
C16 C17 C12 121.5(2)
C16 C17 S2 129.3(2)
C12 C17 S2 109.22(18)
C7 C18 H18A 109.5
C7 C18 H18B 109.5
H18A C18 H18B 109.5
C7 C18 H18C 109.5
H18A C18 H18C 109.5
H18B C18 H18C 109.5
C9 C19 H19A 109.5
C9 C19 H19B 109.5
H19A C19 H19B 109.5
C9 C19 H19C 109.5
H19A C19 H19C 109.5
H19B C19 H19C 109.5
C9 C20 H20A 109.5
C9 C20 H20B 109.5
H20A C20 H20B 109.5
C9 C20 H20C 109.5
H20A C20 H20C 109.5
H20B C20 H20C 109.5

loop_
_geom_bond_atom_site_label_1
_geom_bond_atom_site_label_2
_geom_bond_distance
S1 C6 1.756(3)
S1 C7 1.856(2)
S2 C17 1.728(3)
S2 C11 1.746(2)
N1 C1 1.384(3)
N1 C7 1.464(3)
N1 H1N2 0.79(3)
N2 C11 1.299(3)
N2 C12 1.392(3)
C1 C2 1.384(4)
C1 C6 1.400(3)
C2 C3 1.385(4)
C2 H2B 0.9300
C3 C4 1.374(4)
C3 H3A 0.9300
C4 C5 1.378(4)
C4 H4A 0.9300
C5 C6 1.380(3)
C5 H5A 0.9300
C7 C18 1.534(4)
C7 C8 1.534(3)
C8 C9 1.542(3)
C8 H8A 0.9700
C8 H8C 0.9700
C9 C20 1.532(3)
C9 C19 1.535(3)
C9 C10 1.555(3)
C10 C11 1.491(3)
C10 H10A 0.9700
C10 H10B 0.9700
C12 C13 1.394(3)
C12 C17 1.394(3)
C13 C14 1.374(4)
C13 H13A 0.9300
C14 C15 1.381(4)
C14 H14A 0.9300
C15 C16 1.372(4)
C15 H15A 0.9300
C16 C17 1.391(4)
C16 H16A 0.9300
C18 H18A 0.9600
C18 H18B 0.9600
C18 H18C 0.9600
C19 H19A 0.9600
C19 H19B 0.9600
C19 H19C 0.9600
C20 H20A 0.9600
C20 H20B 0.9600
C20 H20C 0.9600

loop_
_geom_hbond_atom_site_label_D
_geom_hbond_atom_site_label_H
_geom_hbond_atom_site_label_A
_geom_hbond_site_symmetry_A
_geom_hbond_distance_DH
_geom_hbond_distance_HA
_geom_hbond_distance_DA
_geom_hbond_angle_DHA
_geom_hbond_publ_flag
N1 H1N2 N2 2_576 0.79(3) 2.35(3) 3.130(3) 170(4) yes
C10 H10B S1 . 0.9700 2.8700 3.543(2) 128.00 yes
C20 H20B S1 . 0.9600 2.6700 3.331(4) 126.00 yes

loop_
_geom_torsion_atom_site_label_1
_geom_torsion_atom_site_label_2
_geom_torsion_atom_site_label_3
_geom_torsion_atom_site_label_4
_geom_torsion
C7 N1 C1 C2 -163.1(2)
C7 N1 C1 C6 20.5(3)
N1 C1 C2 C3 -174.7(2)
C6 C1 C2 C3 1.5(4)
C1 C2 C3 C4 -0.3(4)
C2 C3 C4 C5 -0.8(4)
C3 C4 C5 C6 0.7(4)
C4 C5 C6 C1 0.5(4)
C4 C5 C6 S1 178.4(2)
C2 C1 C6 C5 -1.6(4)
N1 C1 C6 C5 175.1(2)
C2 C1 C6 S1 -179.83(19)
N1 C1 C6 S1 -3.1(3)
C7 S1 C6 C5 171.4(2)
C7 S1 C6 C1 -10.53(19)
C1 N1 C7 C18 90.3(3)
C1 N1 C7 C8 -149.5(2)
C1 N1 C7 S1 -26.2(2)
C6 S1 C7 N1 19.83(17)
C6 S1 C7 C18 -98.1(2)
C6 S1 C7 C8 140.07(19)
N1 C7 C8 C9 77.0(3)
C18 C7 C8 C9 -161.2(2)
S1 C7 C8 C9 -39.1(3)
C7 C8 C9 C20 78.3(3)
C7 C8 C9 C19 -164.2(2)
C7 C8 C9 C10 -46.0(3)
C20 C9 C10 C11 61.9(3)
C19 C9 C10 C11 -57.7(3)
C8 C9 C10 C11 -174.1(2)
C12 N2 C11 C10 -178.0(2)
C12 N2 C11 S2 0.9(3)
C9 C10 C11 N2 89.5(3)
C9 C10 C11 S2 -89.4(2)
C17 S2 C11 N2 -1.15(19)
C17 S2 C11 C10 177.85(19)
C11 N2 C12 C13 179.4(2)
C11 N2 C12 C17 -0.1(3)
N2 C12 C13 C14 -179.8(2)
C17 C12 C13 C14 -0.4(4)
C12 C13 C14 C15 0.6(4)
C13 C14 C15 C16 0.0(4)
C14 C15 C16 C17 -0.7(4)
C15 C16 C17 C12 0.9(4)
C15 C16 C17 S2 -179.3(2)
N2 C12 C17 C16 179.1(2)
C13 C12 C17 C16 -0.4(4)
N2 C12 C17 S2 -0.8(3)
C13 C12 C17 S2 179.76(19)
C11 S2 C17 C16 -178.8(3)
C11 S2 C17 C12 1.02(18)
